data_2234058
loop_
_publ_author_name
'Suchetan, P. A.'
'Foro, Sabine'
'Gowda, B. Thimme'

_publ_section_title
;
 <i>N</i>-(4-Methylbenzoyl)-4-nitrobenzenesulfonamide
;
_journal_coeditor_code YK2044
_journal_issue 3
_journal_name_full 'Acta Crystallographica Section E'
_journal_page_first o888
_journal_paper_doi 10.1107/S1600536812007854
_journal_volume 68
_journal_year 2012
_chemical_formula_iupac 'C14 H12 N2 O5 S'
_chemical_formula_moiety 'C14 H12 N2 O5 S'
_chemical_formula_sum 'C14 H12 N2 O5 S'
_chemical_formula_weight 320.32
_chemical_name_systematic
;
<i>N</i>-(4-Methylbenzoyl)-4-nitrobenzenesulfonamide
;
_space_group_IT_number 61
_symmetry_cell_setting orthorhombic
_symmetry_space_group_name_Hall '-P 2ac 2ab'
_symmetry_space_group_name_H-M 'P b c a'
_atom_sites_solution_hydrogens geom
_atom_sites_solution_primary direct
_atom_sites_solution_secondary difmap
_audit_creation_method SHELXL-97
_cell_angle_alpha 90.00
_cell_angle_beta 90.00
_cell_angle_gamma 90.00
_cell_formula_units_Z 8
_cell_length_a 13.9690(10)
_cell_length_b 9.6591(6)
_cell_length_c 21.026(2)
_cell_measurement_reflns_used 818
_cell_measurement_temperature 293(2)
_cell_measurement_theta_max 27.85
_cell_measurement_theta_min 2.56
_cell_volume 2837.0(4)
_computing_cell_refinement
;
CrysAlis RED (Oxford Diffraction, 2009)
;
_computing_data_collection
;
CrysAlis CCD (Oxford Diffraction, 2009)
;
_computing_data_reduction
;
CrysAlis RED (Oxford Diffraction, 2009)
;
_computing_molecular_graphics 'PLATON (Spek, 2009)'
_computing_publication_material 'SHELXL97 (Sheldrick, 2008)'
_computing_structure_refinement 'SHELXL97 (Sheldrick, 2008)'
_computing_structure_solution 'SHELXS97 (Sheldrick, 2008)'
_diffrn_ambient_temperature 293(2)
_diffrn_measured_fraction_theta_full 0.990
_diffrn_measured_fraction_theta_max 0.990
_diffrn_measurement_device_type
;
Oxford Diffraction Xcalibur diffractometer with a Sapphire CCD detector
;
_diffrn_measurement_method '\w and \f'
_diffrn_radiation_monochromator graphite
_diffrn_radiation_source 'fine-focus sealed tube'
_diffrn_radiation_type MoK\a
_diffrn_radiation_wavelength 0.71073
_diffrn_reflns_av_R_equivalents 0.0273
_diffrn_reflns_av_sigmaI/netI 0.0392
_diffrn_reflns_limit_h_max 17
_diffrn_reflns_limit_h_min -7
_diffrn_reflns_limit_k_max 12
_diffrn_reflns_limit_k_min -7
_diffrn_reflns_limit_l_max 19
_diffrn_reflns_limit_l_min -26
_diffrn_reflns_number 7163
_diffrn_reflns_theta_full 26.37
_diffrn_reflns_theta_max 26.37
_diffrn_reflns_theta_min 2.92
_diffrn_standards_decay_% 0
_diffrn_standards_number 0
_exptl_absorpt_coefficient_mu 0.254
_exptl_absorpt_correction_T_max 0.9556
_exptl_absorpt_correction_T_min 0.9051
_exptl_absorpt_correction_type multi-scan
_exptl_absorpt_process_details
;
(CrysAlis RED; Oxford Diffraction, 2009)
;
_exptl_crystal_colour colourless
_exptl_crystal_density_diffrn 1.500
_exptl_crystal_density_method 'not measured'
_exptl_crystal_description rod
_exptl_crystal_F_000 1328
_exptl_crystal_size_max 0.40
_exptl_crystal_size_mid 0.18
_exptl_crystal_size_min 0.18
_refine_diff_density_max 0.321
_refine_diff_density_min -0.207
_refine_ls_extinction_method none
_refine_ls_goodness_of_fit_ref 1.155
_refine_ls_hydrogen_treatment mixed
_refine_ls_matrix_type full
_refine_ls_number_parameters 203
_refine_ls_number_reflns 2863
_refine_ls_number_restraints 7
_refine_ls_restrained_S_all 1.155
_refine_ls_R_factor_all 0.1074
_refine_ls_R_factor_gt 0.0620
_refine_ls_shift/su_max 0.015
_refine_ls_shift/su_mean 0.001
_refine_ls_structure_factor_coef Fsqd
_refine_ls_weighting_details 'calc w=1/[\s^2^(Fo^2^)+(0.0409P)^2^+3.5546P] where P=(Fo^2^+2Fc^2^)/3'
_refine_ls_weighting_scheme calc
_refine_ls_wR_factor_gt 0.1349
_refine_ls_wR_factor_ref 0.1524
_reflns_number_gt 1836
_reflns_number_total 2864
_reflns_threshold_expression I>2sigma(I)
_cod_data_source_file yk2044.cif
_cod_data_source_block I
_cod_database_code 2234058
_cod_database_fobs_code 2234058

loop_
_symmetry_equiv_pos_as_xyz
'x, y, z'
'-x+1/2, -y, z+1/2'
'x+1/2, -y+1/2, -z'
'-x, y+1/2, -z+1/2'
'-x, -y, -z'
'x-1/2, y, -z-1/2'
'-x-1/2, y-1/2, z'
'x, -y-1/2, z-1/2'

loop_
_atom_site_type_symbol
_atom_site_label
_atom_site_fract_x
_atom_site_fract_y
_atom_site_fract_z
_atom_site_U_iso_or_equiv
_atom_site_adp_type
_atom_site_calc_flag
_atom_site_refinement_flags
_atom_site_occupancy
_atom_site_symmetry_multiplicity
C C1 0.5261(3) 0.2260(4) 0.55537(17) 0.0407(9) Uani d . 1 1
C C2 0.4949(3) 0.1161(4) 0.5903(2) 0.0490(10) Uani d . 1 1
H H2 0.5302 0.0345 0.5911 0.059 Uiso calc R 1 1
C C3 0.4113(3) 0.1260(4) 0.6240(2) 0.0533(11) Uani d . 1 1
H H3 0.3899 0.0521 0.6486 0.064 Uiso calc R 1 1
C C4 0.3601(3) 0.2459(4) 0.62105(19) 0.0450(9) Uani d . 1 1
C C5 0.3893(3) 0.3565(5) 0.5862(2) 0.0669(13) Uani d . 1 1
H H5 0.3531 0.4372 0.5847 0.080 Uiso calc R 1 1
C C6 0.4737(4) 0.3461(5) 0.5534(2) 0.0708(14) Uani d . 1 1
H H6 0.4956 0.4209 0.5296 0.085 Uiso calc R 1 1
C C7 0.7385(3) 0.3573(4) 0.59457(17) 0.0405(9) Uani d . 1 1
C C8 0.8213(3) 0.3558(4) 0.63877(17) 0.0385(8) Uani d . 1 1
C C9 0.9003(3) 0.2694(4) 0.63104(19) 0.0449(9) Uani d . 1 1
H H9 0.9018 0.2066 0.5975 0.054 Uiso calc R 1 1
C C10 0.9763(3) 0.2765(4) 0.67281(19) 0.0490(10) Uani d . 1 1
H H10 1.0293 0.2199 0.6664 0.059 Uiso calc R 1 1
C C11 0.9750(3) 0.3668(4) 0.72441(19) 0.0463(10) Uani d . 1 1
C C12 0.8959(3) 0.4520(4) 0.73124(19) 0.0497(10) Uani d . 1 1
H H12 0.8938 0.5135 0.7652 0.060 Uiso calc R 1 1
C C13 0.8207(3) 0.4481(4) 0.68931(18) 0.0458(10) Uani d . 1 1
H H13 0.7691 0.5076 0.6948 0.055 Uiso calc R 1 1
C C14 1.0575(3) 0.3736(5) 0.7701(2) 0.0638(12) Uani d . 1 1
H H14A 1.1160 0.3865 0.7469 0.077 Uiso calc R 1 1
H H14B 1.0609 0.2889 0.7939 0.077 Uiso calc R 1 1
H H14C 1.0484 0.4499 0.7988 0.077 Uiso calc R 1 1
N N1 0.7201(2) 0.2339(3) 0.56360(15) 0.0421(8) Uani d D 1 1
H H1N 0.750(3) 0.161(3) 0.5748(17) 0.051 Uiso d D 1 1
N N2 0.2706(3) 0.2572(4) 0.65756(17) 0.0569(9) Uani d . 1 1
O O1 0.6446(2) 0.0697(3) 0.49280(14) 0.0605(8) Uani d . 1 1
O O2 0.6361(2) 0.3183(3) 0.46528(13) 0.0647(9) Uani d . 1 1
O O3 0.68781(18) 0.4583(3) 0.58609(13) 0.0519(7) Uani d . 1 1
O O4 0.2492(3) 0.1639(4) 0.6926(2) 0.1066(14) Uani d U 1 1
O O5 0.2239(2) 0.3613(4) 0.65262(17) 0.0805(10) Uani d . 1 1
S S1 0.63333(7) 0.21032(11) 0.51121(5) 0.0474(3) Uani d . 1 1

loop_
_atom_site_aniso_label
_atom_site_aniso_U_11
_atom_site_aniso_U_22
_atom_site_aniso_U_33
_atom_site_aniso_U_12
_atom_site_aniso_U_13
_atom_site_aniso_U_23
C1 0.042(2) 0.042(2) 0.038(2) -0.0042(18) -0.0084(17) 0.0030(17)
C2 0.046(2) 0.035(2) 0.067(3) 0.0027(18) -0.002(2) 0.005(2)
C3 0.050(2) 0.039(2) 0.070(3) -0.003(2) 0.003(2) 0.012(2)
C4 0.0384(19) 0.044(2) 0.053(2) -0.0040(18) -0.0034(19) 0.0001(18)
C5 0.061(3) 0.052(3) 0.088(4) 0.018(2) 0.014(3) 0.024(3)
C6 0.073(3) 0.053(3) 0.087(3) 0.012(2) 0.019(3) 0.039(3)
C7 0.041(2) 0.0330(19) 0.048(2) -0.0044(17) 0.0068(18) -0.0038(18)
C8 0.0351(18) 0.0321(18) 0.048(2) -0.0054(16) 0.0051(17) -0.0010(17)
C9 0.046(2) 0.035(2) 0.054(2) -0.0011(18) 0.0016(19) -0.0090(18)
C10 0.041(2) 0.042(2) 0.064(3) 0.0021(18) 0.002(2) -0.001(2)
C11 0.043(2) 0.049(2) 0.047(2) -0.007(2) 0.0037(18) 0.001(2)
C12 0.048(2) 0.056(2) 0.045(2) -0.007(2) 0.0065(19) -0.013(2)
C13 0.040(2) 0.044(2) 0.053(2) 0.0000(18) 0.0099(19) -0.0075(19)
C14 0.055(3) 0.085(3) 0.052(3) -0.005(2) -0.007(2) -0.002(2)
N1 0.0432(18) 0.0345(17) 0.0487(19) -0.0012(14) -0.0045(15) -0.0009(15)
N2 0.051(2) 0.056(2) 0.064(2) -0.0004(19) 0.0042(19) 0.0004(19)
O1 0.0604(18) 0.0604(18) 0.0606(18) -0.0056(15) 0.0001(15) -0.0237(15)
O2 0.069(2) 0.081(2) 0.0444(16) -0.0037(17) 0.0040(15) 0.0182(16)
O3 0.0455(16) 0.0353(14) 0.0749(19) 0.0039(13) -0.0010(14) -0.0027(14)
O4 0.098(3) 0.081(2) 0.140(3) 0.004(2) 0.058(2) 0.026(2)
O5 0.062(2) 0.086(2) 0.094(3) 0.0287(19) 0.0031(18) 0.004(2)
S1 0.0490(6) 0.0523(6) 0.0409(5) -0.0053(5) -0.0008(5) -0.0027(5)

loop_
_atom_type_symbol
_atom_type_description
_atom_type_scat_dispersion_real
_atom_type_scat_dispersion_imag
_atom_type_scat_source
C C 0.0033 0.0016 'International Tables Vol C Tables 4.2.6.8 and 6.1.1.4'
H H 0.0000 0.0000 'International Tables Vol C Tables 4.2.6.8 and 6.1.1.4'
N N 0.0061 0.0033 'International Tables Vol C Tables 4.2.6.8 and 6.1.1.4'
O O 0.0106 0.0060 'International Tables Vol C Tables 4.2.6.8 and 6.1.1.4'
S S 0.1246 0.1234 'International Tables Vol C Tables 4.2.6.8 and 6.1.1.4'

loop_
_geom_angle_atom_site_label_1
_geom_angle_atom_site_label_2
_geom_angle_atom_site_label_3
_geom_angle
C2 C1 C6 120.3(4)
C2 C1 S1 119.1(3)
C6 C1 S1 120.5(3)
C1 C2 C3 119.9(4)
C1 C2 H2 120.1
C3 C2 H2 120.1
C4 C3 C2 118.9(4)
C4 C3 H3 120.6
C2 C3 H3 120.6
C5 C4 C3 122.4(4)
C5 C4 N2 118.6(4)
C3 C4 N2 119.0(4)
C4 C5 C6 118.2(4)
C4 C5 H5 120.9
C6 C5 H5 120.9
C5 C6 C1 120.4(4)
C5 C6 H6 119.8
C1 C6 H6 119.8
O3 C7 N1 120.9(3)
O3 C7 C8 123.5(3)
N1 C7 C8 115.6(3)
C13 C8 C9 118.6(4)
C13 C8 C7 118.0(3)
C9 C8 C7 123.4(3)
C10 C9 C8 120.4(4)
C10 C9 H9 119.8
C8 C9 H9 119.8
C9 C10 C11 121.2(4)
C9 C10 H10 119.4
C11 C10 H10 119.4
C12 C11 C10 117.6(4)
C12 C11 C14 121.3(4)
C10 C11 C14 121.1(4)
C13 C12 C11 121.9(4)
C13 C12 H12 119.1
C11 C12 H12 119.1
C12 C13 C8 120.4(4)
C12 C13 H13 119.8
C8 C13 H13 119.8
C11 C14 H14A 109.5
C11 C14 H14B 109.5
H14A C14 H14B 109.5
C11 C14 H14C 109.5
H14A C14 H14C 109.5
H14B C14 H14C 109.5
C7 N1 S1 124.7(3)
C7 N1 H1N 119(3)
S1 N1 H1N 116(3)
O4 N2 O5 123.0(4)
O4 N2 C4 118.4(4)
O5 N2 C4 118.6(4)
O1 S1 O2 120.89(19)
O1 S1 N1 103.42(17)
O2 S1 N1 109.36(17)
O1 S1 C1 108.56(18)
O2 S1 C1 108.45(18)
N1 S1 C1 105.02(16)

loop_
_geom_bond_atom_site_label_1
_geom_bond_atom_site_label_2
_geom_bond_distance
C1 C2 1.362(5)
C1 C6 1.373(5)
C1 S1 1.769(4)
C2 C3 1.369(5)
C2 H2 0.9300
C3 C4 1.363(5)
C3 H3 0.9300
C4 C5 1.359(6)
C4 N2 1.471(5)
C5 C6 1.369(6)
C5 H5 0.9300
C6 H6 0.9300
C7 O3 1.218(4)
C7 N1 1.383(4)
C7 C8 1.484(5)
C8 C13 1.387(5)
C8 C9 1.393(5)
C9 C10 1.380(5)
C9 H9 0.9300
C10 C11 1.392(5)
C10 H10 0.9300
C11 C12 1.385(5)
C11 C14 1.502(5)
C12 C13 1.372(5)
C12 H12 0.9300
C13 H13 0.9300
C14 H14A 0.9600
C14 H14B 0.9600
C14 H14C 0.9600
N1 S1 1.654(3)
N1 H1N 0.852(19)
N2 O4 1.202(5)
N2 O5 1.203(4)
O1 S1 1.421(3)
O2 S1 1.422(3)

loop_
_geom_hbond_atom_site_label_D
_geom_hbond_atom_site_label_H
_geom_hbond_atom_site_label_A
_geom_hbond_site_symmetry_A
_geom_hbond_distance_DH
_geom_hbond_distance_HA
_geom_hbond_distance_DA
_geom_hbond_angle_DHA
N1 H1N O3 7_755 0.852(19) 2.16(2) 2.994(4) 168(4)

loop_
_geom_torsion_atom_site_label_1
_geom_torsion_atom_site_label_2
_geom_torsion_atom_site_label_3
_geom_torsion_atom_site_label_4
_geom_torsion
C6 C1 C2 C3 -0.7(6)
S1 C1 C2 C3 -179.1(3)
C1 C2 C3 C4 1.1(6)
C2 C3 C4 C5 -0.6(7)
C2 C3 C4 N2 -179.6(4)
C3 C4 C5 C6 -0.3(7)
N2 C4 C5 C6 178.7(4)
C4 C5 C6 C1 0.7(8)
C2 C1 C6 C5 -0.2(7)
S1 C1 C6 C5 178.2(4)
O3 C7 C8 C13 25.4(5)
N1 C7 C8 C13 -153.2(3)
O3 C7 C8 C9 -152.8(4)
N1 C7 C8 C9 28.5(5)
C13 C8 C9 C10 -0.3(6)
C7 C8 C9 C10 177.9(3)
C8 C9 C10 C11 1.8(6)
C9 C10 C11 C12 -1.8(6)
C9 C10 C11 C14 179.6(4)
C10 C11 C12 C13 0.4(6)
C14 C11 C12 C13 179.1(4)
C11 C12 C13 C8 1.0(6)
C9 C8 C13 C12 -1.0(5)
C7 C8 C13 C12 -179.4(3)
O3 C7 N1 S1 2.5(5)
C8 C7 N1 S1 -178.8(3)
C5 C4 N2 O4 -173.7(5)
C3 C4 N2 O4 5.4(6)
C5 C4 N2 O5 3.9(6)
C3 C4 N2 O5 -177.0(4)
C7 N1 S1 O1 179.3(3)
C7 N1 S1 O2 49.2(4)
C7 N1 S1 C1 -67.0(3)
C2 C1 S1 O1 29.9(4)
C6 C1 S1 O1 -148.6(4)
C2 C1 S1 O2 162.9(3)
C6 C1 S1 O2 -15.5(4)
C2 C1 S1 N1 -80.2(3)
C6 C1 S1 N1 101.3(4)
